data_1000295
loop_
_publ_author_name
'Courbion, G'
'Ferey, G'
'Holler, H'
'Babel, D'

_publ_section_title
;
On trigonal weberites: structure refinement of Na~2~MnCrF~7~ and
Na~2~MnGaF~7~
;
_journal_coden_ASTM EJSCE5
_journal_name_full
;
European Journal of Solid State Inorganic Chemistry
;
_journal_page_first 435
_journal_page_last 447
_journal_volume 25
_journal_year 1988
_chemical_formula_structural 'Na2 Mn Cr F7'
_chemical_formula_sum 'Cr F7 Mn Na2'
_chemical_name_systematic 'Disodium manganese chromium fluoride'
_space_group_IT_number 152
_symmetry_cell_setting trigonal
_symmetry_Int_Tables_number 152
_symmetry_space_group_name_Hall 'P 31 2"'
_symmetry_space_group_name_H-M 'P 31 2 1'
_cell_angle_alpha 90
_cell_angle_beta 90
_cell_angle_gamma 120
_cell_formula_units_Z 6
_cell_length_a 7.421(3)
_cell_length_b 7.421(3)
_cell_length_c 18.166(6)
_cell_volume 866.4
_refine_ls_R_factor_all 0.047
_cod_database_code 1000295

loop_
_symmetry_equiv_pos_as_xyz
x,y,z
-y,x-y,1/3+z
y-x,-x,2/3+z
y,x,-z
-x,y-x,1/3-z
x-y,-y,2/3-z

loop_
_atom_site_label
_atom_site_type_symbol
_atom_site_symmetry_multiplicity
_atom_site_Wyckoff_symbol
_atom_site_fract_x
_atom_site_fract_y
_atom_site_fract_z
_atom_site_occupancy
_atom_site_attached_hydrogens
_atom_site_calc_flag
Na1 Na1+ 6 c 0.5037(10) 0.8736(8) 0.6688(2) 1. 0 d
Na2 Na1+ 3 a 0.8504(15) 0. 0.3333 1. 0 d
Na3 Na1+ 3 b 0.8528(13) 0. 0.8333 1. 0 d
Mn1 Mn2+ 6 c 0.4979(3) 0.8370(3) 0.1703(5) 1. 0 d
Cr1 Cr3+ 3 a 0.3196(2) 0. 0.3333 1. 0 d
Cr2 Cr3+ 3 b 0.3398(2) 0. 0.8333 1. 0 d
F1 F1- 6 c 0.7629(7) 0.2027(11) 0.6037(2) 1. 0 d
F2 F1- 6 c 0.7885(11) 0.9284(7) 0.9461(2) 1. 0 d
F3 F1- 6 c 0.5619(11) 0.4242(7) 0.0539(2) 1. 0 d
F4 F1- 6 c 0.8075(7) 0.4302(7) 0.1901(2) 1. 0 d
F5 F1- 6 c 0.0715(6) 0.3774(7) 0.2695(2) 1. 0 d
F6 F1- 6 c 0.1945(7) 0.2487(7) 0.1450(2) 1. 0 d
F7 F1- 6 c 0.0478(6) 0.4268(6) 0.87739(2) 1. 0 d

loop_
_atom_type_symbol
_atom_type_oxidation_number
Na1+ 1.000
Mn2+ 2.000
Cr3+ 3.000
F1- -1.000
